data_4085616
loop_
_publ_author_name
'Guo, Jia-Yi'
'Chan, Yuk-Chi'
'Li, Yongxin'
'Ganguly, Rakesh'
'So, Cheuk-Wai'

_publ_section_title
;
 Oxo-Bridged Bis(group 4 metal unsymmetric phosphonium-stabilized carbene)
 Complexes
;
_journal_issue 7
_journal_name_full Organometallics
_journal_page_first 1238
_journal_paper_doi 10.1021/om5012962
_journal_volume 34
_journal_year 2015
_chemical_formula_sum 'C89 H108 N6 O3 P4 S2 Si2 Zr2'
_chemical_formula_weight 1736.43
_chemical_name_systematic
; 
 ? 
;
_space_group_IT_number 2
_symmetry_cell_setting triclinic
_symmetry_space_group_name_Hall '-P 1'
_symmetry_space_group_name_H-M 'P -1'
_atom_sites_solution_hydrogens geom
_atom_sites_solution_primary direct
_atom_sites_solution_secondary difmap
_audit_creation_method SHELXL-97
_cell_angle_alpha 80.011(4)
_cell_angle_beta 89.827(4)
_cell_angle_gamma 67.807(3)
_cell_formula_units_Z 2
_cell_length_a 12.7258(8)
_cell_length_b 12.7610(9)
_cell_length_c 29.211(2)
_cell_measurement_reflns_used 9754
_cell_measurement_temperature 103(2)
_cell_measurement_theta_max 29.87
_cell_measurement_theta_min 2.65
_cell_volume 4315.5(5)
_computing_cell_refinement 'Bruker SAINT'
_computing_data_collection 'Bruker APEX2'
_computing_data_reduction 'Bruker SAINT'
_computing_molecular_graphics 'Bruker SHELXTL'
_computing_publication_material 'Bruker SHELXTL'
_computing_structure_refinement 'SHELXL-97 (Sheldrick, 2008)'
_computing_structure_solution 'SHELXS-97 (Sheldrick, 2008)'
_diffrn_ambient_temperature 103(2)
_diffrn_measured_fraction_theta_full 0.993
_diffrn_measured_fraction_theta_max 0.993
_diffrn_measurement_device_type 'Bruker APEX-II CCD'
_diffrn_measurement_method '\f and \w scans'
_diffrn_radiation_monochromator graphite
_diffrn_radiation_source 'fine-focus sealed tube'
_diffrn_radiation_type MoK\a
_diffrn_radiation_wavelength 0.71073
_diffrn_reflns_av_R_equivalents 0.0448
_diffrn_reflns_av_sigmaI/netI 0.0443
_diffrn_reflns_limit_h_max 18
_diffrn_reflns_limit_h_min -16
_diffrn_reflns_limit_k_max 18
_diffrn_reflns_limit_k_min -16
_diffrn_reflns_limit_l_max 42
_diffrn_reflns_limit_l_min -42
_diffrn_reflns_number 161184
_diffrn_reflns_theta_full 31.53
_diffrn_reflns_theta_max 31.53
_diffrn_reflns_theta_min 1.73
_exptl_absorpt_coefficient_mu 0.444
_exptl_absorpt_correction_T_max 0.9654
_exptl_absorpt_correction_T_min 0.9165
_exptl_absorpt_correction_type multi-scan
_exptl_absorpt_process_details sadabs
_exptl_crystal_colour colourless
_exptl_crystal_density_diffrn 1.336
_exptl_crystal_density_method 'not measured'
_exptl_crystal_description block
_exptl_crystal_F_000 1816
_exptl_crystal_size_max 0.20
_exptl_crystal_size_mid 0.16
_exptl_crystal_size_min 0.08
_refine_diff_density_max 0.926
_refine_diff_density_min -1.507
_refine_diff_density_rms 0.173
_refine_ls_extinction_method none
_refine_ls_goodness_of_fit_ref 1.093
_refine_ls_hydrogen_treatment constr
_refine_ls_matrix_type full
_refine_ls_number_parameters 1104
_refine_ls_number_reflns 28597
_refine_ls_number_restraints 92
_refine_ls_restrained_S_all 1.095
_refine_ls_R_factor_all 0.0794
_refine_ls_R_factor_gt 0.0454
_refine_ls_shift/su_max 0.004
_refine_ls_shift/su_mean 0.000
_refine_ls_structure_factor_coef Fsqd
_refine_ls_weighting_details 'calc w=1/[\s^2^(Fo^2^)+(0.0627P)^2^+2.5448P] where P=(Fo^2^+2Fc^2^)/3'
_refine_ls_weighting_scheme calc
_refine_ls_wR_factor_gt 0.1114
_refine_ls_wR_factor_ref 0.1381
_reflns_number_gt 20116
_reflns_number_total 28597
_reflns_threshold_expression >2sigma(I)
_cod_data_source_file om5012962_si_002.cif
_cod_data_source_block scw436s
_cod_depositor_comments
;
The following automatic conversions were performed:

'_symmetry_cell_setting' value 'Triclinic' changed to 'triclinic'
according to
/usr/data/users/saulius/crontab/automatic-downloads/rss-feeds/ACS/lib/dictionaries/cif_core.dic
dictionary named 'cif_core.dic' version 2.4.2 from 2011-04-26.

Automatic conversion script
Id: cif_fix_values 3105 2015-03-04 15:46:00Z robertas 

 Adding full bibliography for 4085616--4085622.cif.
;
_cod_original_cell_volume 4315.4(5)
_cod_original_sg_symbol_H-M P-1
_cod_database_code 4085616

loop_
_symmetry_equiv_pos_as_xyz
'x, y, z'
'-x, -y, -z'

loop_
_atom_site_label
_atom_site_type_symbol
_atom_site_fract_x
_atom_site_fract_y
_atom_site_fract_z
_atom_site_U_iso_or_equiv
_atom_site_adp_type
_atom_site_occupancy
_atom_site_symmetry_multiplicity
_atom_site_calc_flag
_atom_site_refinement_flags
_atom_site_disorder_assembly
_atom_site_disorder_group
C1 C 0.77014(19) 0.5644(2) 0.15897(9) 0.0301(5) Uani 1 1 d . . .
C2 C 0.83012(17) 0.37263(18) 0.32756(7) 0.0214(4) Uani 1 1 d . . .
C3 C 0.559(3) 0.278(3) 0.1491(11) 0.062(9) Uani 0.28(3) 1 d P A 1
H3A H 0.6367 0.2253 0.1606 0.093 Uiso 0.28(3) 1 calc PR A 1
H3B H 0.5205 0.2367 0.1353 0.093 Uiso 0.28(3) 1 calc PR A 1
H3C H 0.5174 0.3097 0.1750 0.093 Uiso 0.28(3) 1 calc PR A 1
C4 C 0.429(2) 0.508(2) 0.0703(12) 0.063(7) Uani 0.28(3) 1 d P A 1
H4A H 0.3783 0.5465 0.0928 0.095 Uiso 0.28(3) 1 calc PR A 1
H4B H 0.3939 0.4652 0.0551 0.095 Uiso 0.28(3) 1 calc PR A 1
H4C H 0.4427 0.5652 0.0468 0.095 Uiso 0.28(3) 1 calc PR A 1
C5 C 0.653(2) 0.320(2) 0.0558(6) 0.044(5) Uani 0.28(3) 1 d P A 1
H5A H 0.6743 0.3719 0.0322 0.067 Uiso 0.28(3) 1 calc PR A 1
H5B H 0.6065 0.2879 0.0408 0.067 Uiso 0.28(3) 1 calc PR A 1
H5C H 0.7216 0.2579 0.0715 0.067 Uiso 0.28(3) 1 calc PR A 1
C6 C 0.6930(2) 0.6334(3) 0.06053(9) 0.0424(7) Uani 1 1 d . . .
C7 C 0.7662(3) 0.6735(3) 0.03442(13) 0.0631(10) Uani 1 1 d . . .
H7 H 0.8460 0.6327 0.0401 0.076 Uiso 1 1 calc R . .
C8 C 0.7251(3) 0.7715(3) 0.00032(13) 0.0736(13) Uani 1 1 d . . .
H8 H 0.7766 0.7968 -0.0174 0.088 Uiso 1 1 calc R . .
C9 C 0.6106(3) 0.8322(4) -0.00803(12) 0.0718(12) Uani 1 1 d . . .
H9 H 0.5824 0.8988 -0.0319 0.086 Uiso 1 1 calc R . .
C10 C 0.5370(3) 0.7968(4) 0.01797(13) 0.0730(12) Uani 1 1 d . . .
H10 H 0.4575 0.8406 0.0130 0.088 Uiso 1 1 calc R . .
C11 C 0.5772(3) 0.6970(3) 0.05167(10) 0.0536(9) Uani 1 1 d . . .
H11 H 0.5248 0.6721 0.0689 0.064 Uiso 1 1 calc R . .
C12 C 0.8538(2) 0.3960(2) 0.09382(9) 0.0355(6) Uani 1 1 d . . .
C13 C 0.8964(3) 0.3933(3) 0.04993(11) 0.0561(9) Uani 1 1 d . . .
H13 H 0.8702 0.4609 0.0265 0.067 Uiso 1 1 calc R . .
C14 C 0.9771(3) 0.2921(3) 0.04022(12) 0.0597(10) Uani 1 1 d . . .
H14 H 1.0069 0.2916 0.0104 0.072 Uiso 1 1 calc R . .
C15 C 1.0144(2) 0.1928(3) 0.07317(11) 0.0472(7) Uani 1 1 d . . .
H15 H 1.0689 0.1237 0.0661 0.057 Uiso 1 1 calc R . .
C16 C 0.9719(2) 0.1943(2) 0.11681(11) 0.0415(6) Uani 1 1 d . . .
H16 H 0.9968 0.1257 0.1397 0.050 Uiso 1 1 calc R . .
C17 C 0.8932(2) 0.2955(2) 0.12717(10) 0.0359(6) Uani 1 1 d . . .
H17 H 0.8658 0.2961 0.1574 0.043 Uiso 1 1 calc R . .
C18 C 1.0017(2) 0.5396(2) 0.13946(10) 0.0355(6) Uani 1 1 d . . .
C19 C 1.0309(2) 0.6072(3) 0.10330(11) 0.0430(7) Uani 1 1 d . . .
H19 H 0.9898 0.6882 0.0968 0.052 Uiso 1 1 calc R . .
C20 C 1.1203(2) 0.5566(3) 0.07648(12) 0.0489(8) Uani 1 1 d . . .
H20 H 1.1413 0.6034 0.0522 0.059 Uiso 1 1 calc R . .
C21 C 1.1782(3) 0.4393(3) 0.08508(13) 0.0523(8) Uani 1 1 d . . .
H21 H 1.2376 0.4050 0.0661 0.063 Uiso 1 1 calc R . .
C22 C 1.1506(2) 0.3710(3) 0.12093(12) 0.0479(7) Uani 1 1 d . . .
H22 H 1.1912 0.2899 0.1269 0.057 Uiso 1 1 calc R . .
C23 C 1.0631(2) 0.4211(2) 0.14845(11) 0.0399(6) Uani 1 1 d . . .
H23 H 1.0451 0.3742 0.1736 0.048 Uiso 1 1 calc R . .
C24 C 0.8460(2) 0.7525(2) 0.16370(12) 0.0474(8) Uani 1 1 d . . .
C25 C 0.8953(3) 0.8012(3) 0.19185(15) 0.0603(10) Uani 1 1 d . . .
H25 H 0.9455 0.7547 0.2180 0.072 Uiso 1 1 calc R . .
C26 C 0.8698(4) 0.9208(4) 0.1811(2) 0.0860(17) Uani 1 1 d . . .
H26 H 0.9038 0.9546 0.2000 0.103 Uiso 1 1 calc R . .
C27 C 0.7966(4) 0.9888(3) 0.1437(2) 0.094(2) Uani 1 1 d . . .
H27 H 0.7808 1.0690 0.1365 0.113 Uiso 1 1 calc R . .
C28 C 0.7468(3) 0.9404(3) 0.11701(19) 0.0840(16) Uani 1 1 d . . .
H28 H 0.6954 0.9878 0.0914 0.101 Uiso 1 1 calc R . .
C29 C 0.7698(3) 0.8228(3) 0.12666(15) 0.0602(10) Uani 1 1 d . . .
H29 H 0.7335 0.7907 0.1079 0.072 Uiso 1 1 calc R . .
C30 C 1.0937(11) 0.6118(14) 0.3163(4) 0.062(4) Uani 0.449(15) 1 d P B 1
H30A H 1.1380 0.5503 0.2998 0.094 Uiso 0.449(15) 1 calc PR B 1
H30B H 1.1433 0.6464 0.3274 0.094 Uiso 0.449(15) 1 calc PR B 1
H30C H 1.0321 0.6708 0.2951 0.094 Uiso 0.449(15) 1 calc PR B 1
C31 C 0.952(2) 0.668(2) 0.3960(5) 0.033(3) Uani 0.449(15) 1 d P B 1
H31A H 0.9095 0.7365 0.3727 0.049 Uiso 0.449(15) 1 calc PR B 1
H31B H 1.0049 0.6852 0.4151 0.049 Uiso 0.449(15) 1 calc PR B 1
H31C H 0.8995 0.6457 0.4160 0.049 Uiso 0.449(15) 1 calc PR B 1
C32 C 1.1516(7) 0.4437(8) 0.4078(6) 0.060(4) Uani 0.449(15) 1 d P B 1
H32A H 1.1214 0.4222 0.4373 0.090 Uiso 0.449(15) 1 calc PR B 1
H32B H 1.2065 0.4778 0.4136 0.090 Uiso 0.449(15) 1 calc PR B 1
H32C H 1.1894 0.3750 0.3942 0.090 Uiso 0.449(15) 1 calc PR B 1
C33 C 0.92316(19) 0.3058(2) 0.42458(9) 0.0330(6) Uani 1 1 d . . .
C34 C 0.9407(3) 0.1929(3) 0.44413(10) 0.0439(7) Uani 1 1 d . . .
H34 H 0.9734 0.1340 0.4264 0.053 Uiso 1 1 calc R . .
C35 C 0.9116(3) 0.1646(3) 0.48897(11) 0.0522(8) Uani 1 1 d . . .
H35 H 0.9231 0.0870 0.5017 0.063 Uiso 1 1 calc R . .
C36 C 0.8655(3) 0.2500(4) 0.51502(10) 0.0600(10) Uani 1 1 d . . .
H36 H 0.8473 0.2308 0.5461 0.072 Uiso 1 1 calc R . .
C37 C 0.8462(3) 0.3614(4) 0.49619(11) 0.0746(14) Uani 1 1 d . . .
H37 H 0.8121 0.4202 0.5138 0.090 Uiso 1 1 calc R . .
C38 C 0.8760(3) 0.3896(3) 0.45143(10) 0.0543(9) Uani 1 1 d . . .
H38 H 0.8639 0.4674 0.4390 0.065 Uiso 1 1 calc R . .
C39 C 1.07949(18) 0.24890(19) 0.35179(9) 0.0266(5) Uani 1 1 d . . .
C40 C 1.1038(2) 0.2536(2) 0.30517(9) 0.0332(5) Uani 1 1 d . . .
H40 H 1.0475 0.3038 0.2816 0.040 Uiso 1 1 calc R . .
C41 C 1.2102(2) 0.1852(2) 0.29301(10) 0.0350(5) Uani 1 1 d . . .
H41 H 1.2267 0.1896 0.2612 0.042 Uiso 1 1 calc R . .
C42 C 1.2920(2) 0.1109(2) 0.32714(10) 0.0349(6) Uani 1 1 d . . .
H42 H 1.3644 0.0636 0.3188 0.042 Uiso 1 1 calc R . .
C43 C 1.2682(2) 0.1055(2) 0.37327(11) 0.0370(6) Uani 1 1 d . . .
H43 H 1.3243 0.0542 0.3967 0.044 Uiso 1 1 calc R . .
C44 C 1.1623(2) 0.1750(2) 0.38580(9) 0.0317(5) Uani 1 1 d . . .
H44 H 1.1469 0.1717 0.4178 0.038 Uiso 1 1 calc R . .
C45 C 0.88135(18) 0.13192(18) 0.32117(8) 0.0237(4) Uani 1 1 d . . .
C46 C 0.9669(2) 0.0869(2) 0.29200(9) 0.0326(5) Uani 1 1 d . . .
H46 H 0.9713 0.1332 0.2634 0.039 Uiso 1 1 calc R . .
C47 C 1.0456(2) -0.0249(2) 0.30435(11) 0.0413(6) Uani 1 1 d . . .
H47 H 1.1035 -0.0551 0.2841 0.050 Uiso 1 1 calc R . .
C48 C 1.0408(2) -0.0931(2) 0.34589(11) 0.0390(6) Uani 1 1 d . . .
H48 H 1.0953 -0.1697 0.3543 0.047 Uiso 1 1 calc R . .
C49 C 0.9564(2) -0.0491(2) 0.37518(10) 0.0378(6) Uani 1 1 d . . .
H49 H 0.9528 -0.0955 0.4039 0.045 Uiso 1 1 calc R . .
C50 C 0.8768(2) 0.0628(2) 0.36278(9) 0.0299(5) Uani 1 1 d . . .
H50 H 0.8187 0.0924 0.3830 0.036 Uiso 1 1 calc R . .
C51 C 0.65274(19) 0.28198(19) 0.33280(9) 0.0297(5) Uani 1 1 d . . .
C52 C 0.6436(2) 0.2864(2) 0.37990(11) 0.0391(6) Uani 1 1 d . . .
H52 H 0.7023 0.2946 0.3971 0.047 Uiso 1 1 calc R . .
C53 C 0.5488(3) 0.2789(3) 0.40199(14) 0.0548(9) Uani 1 1 d . . .
H53 H 0.5439 0.2803 0.4343 0.066 Uiso 1 1 calc R . .
C54 C 0.4625(3) 0.2693(3) 0.37722(16) 0.0608(10) Uani 1 1 d . . .
H54 H 0.3986 0.2632 0.3925 0.073 Uiso 1 1 calc R . .
C55 C 0.4687(2) 0.2687(3) 0.33030(15) 0.0555(9) Uani 1 1 d . . .
H55 H 0.4077 0.2643 0.3132 0.067 Uiso 1 1 calc R . .
C56 C 0.5639(2) 0.2746(2) 0.30739(12) 0.0392(6) Uani 1 1 d . . .
H56 H 0.5678 0.2736 0.2750 0.047 Uiso 1 1 calc R . .
C57 C 0.41416(19) 0.5894(2) 0.19888(8) 0.0325(5) Uani 1 1 d . A .
C58 C 0.2817(3) 0.4993(4) 0.22067(14) 0.0753(13) Uani 1 1 d . A .
H58A H 0.2937 0.4534 0.1961 0.113 Uiso 1 1 calc R . .
H58B H 0.2030 0.5209 0.2295 0.113 Uiso 1 1 calc R . .
H58C H 0.3339 0.4538 0.2479 0.113 Uiso 1 1 calc R . .
C59 C 0.2072(2) 0.6967(4) 0.17677(14) 0.0663(11) Uani 1 1 d . A .
H59A H 0.1848 0.7640 0.1919 0.099 Uiso 1 1 calc R . .
H59B H 0.1433 0.6721 0.1751 0.099 Uiso 1 1 calc R . .
H59C H 0.2287 0.7168 0.1452 0.099 Uiso 1 1 calc R . .
C60 C 0.42180(19) 0.7902(2) 0.18365(8) 0.0289(5) Uani 1 1 d . A .
C61 C 0.5286(2) 0.8188(2) 0.18563(9) 0.0335(5) Uani 1 1 d . . .
H61A H 0.5759 0.7740 0.2146 0.040 Uiso 1 1 calc R . .
H61B H 0.5740 0.7950 0.1590 0.040 Uiso 1 1 calc R . .
C62 C 0.5001(2) 0.9470(2) 0.18425(9) 0.0359(6) Uani 1 1 d . . .
H62 H 0.5722 0.9609 0.1855 0.043 Uiso 1 1 calc R . .
C63 C 0.4293(3) 1.0177(3) 0.13998(12) 0.0579(9) Uani 1 1 d . . .
H63A H 0.4723 0.9962 0.1125 0.069 Uiso 1 1 calc R . .
H63B H 0.4103 1.1007 0.1394 0.069 Uiso 1 1 calc R . .
C64 C 0.3528(3) 0.8650(3) 0.13803(10) 0.0562(9) Uani 1 1 d . . .
H64A H 0.3988 0.8446 0.1111 0.067 Uiso 1 1 calc R . .
H64B H 0.2831 0.8494 0.1343 0.067 Uiso 1 1 calc R . .
C65 C 0.3199(3) 0.9938(3) 0.13879(13) 0.0673(11) Uani 1 1 d . . .
H65 H 0.2709 1.0410 0.1101 0.081 Uiso 1 1 calc R . .
C66 C 0.2536(3) 1.0237(3) 0.18230(15) 0.0655(11) Uani 1 1 d . . .
H66A H 0.2299 1.1070 0.1824 0.079 Uiso 1 1 calc R . .
H66B H 0.1843 1.0062 0.1814 0.079 Uiso 1 1 calc R . .
C67 C 0.3275(3) 0.9547(3) 0.22593(12) 0.0482(7) Uani 1 1 d . . .
H67 H 0.2847 0.9767 0.2538 0.058 Uiso 1 1 calc R . .
C68 C 0.3569(2) 0.8266(2) 0.22639(9) 0.0362(6) Uani 1 1 d . . .
H68A H 0.2861 0.8116 0.2263 0.043 Uiso 1 1 calc R . .
H68B H 0.4042 0.7804 0.2552 0.043 Uiso 1 1 calc R . .
C69 C 0.4343(3) 0.9809(3) 0.22683(11) 0.0481(7) Uani 1 1 d . . .
H69A H 0.4824 0.9372 0.2557 0.058 Uiso 1 1 calc R . .
H69B H 0.4134 1.0641 0.2264 0.058 Uiso 1 1 calc R . .
C70 C 0.71494(18) 0.76683(19) 0.32271(8) 0.0251(4) Uani 1 1 d . A .
C71 C 0.6568(2) 0.9203(2) 0.37009(8) 0.0296(5) Uani 1 1 d . B .
H71A H 0.6479 0.8603 0.3938 0.044 Uiso 1 1 calc R . .
H71B H 0.5877 0.9904 0.3667 0.044 Uiso 1 1 calc R . .
H71C H 0.7219 0.9367 0.3796 0.044 Uiso 1 1 calc R . .
C72 C 0.7131(2) 0.9546(2) 0.29087(9) 0.0346(5) Uani 1 1 d . B .
H72A H 0.7915 0.9437 0.2993 0.052 Uiso 1 1 calc R . .
H72B H 0.6632 1.0354 0.2896 0.052 Uiso 1 1 calc R . .
H72C H 0.7093 0.9340 0.2603 0.052 Uiso 1 1 calc R . .
C73 C 0.58071(17) 0.68895(18) 0.36924(7) 0.0211(4) Uani 1 1 d . B .
C74 C 0.6093(2) 0.6642(2) 0.42209(8) 0.0320(5) Uani 1 1 d . . .
H74A H 0.6752 0.5902 0.4309 0.038 Uiso 1 1 calc R . .
H74B H 0.6304 0.7258 0.4306 0.038 Uiso 1 1 calc R . .
C75 C 0.5077(3) 0.6581(2) 0.44867(9) 0.0393(6) Uani 1 1 d . . .
H75 H 0.5273 0.6442 0.4829 0.047 Uiso 1 1 calc R . .
C76 C 0.4063(3) 0.7713(2) 0.43468(10) 0.0429(7) Uani 1 1 d . . .
H76A H 0.4255 0.8352 0.4419 0.051 Uiso 1 1 calc R . .
H76B H 0.3409 0.7687 0.4526 0.051 Uiso 1 1 calc R . .
C77 C 0.3744(2) 0.7922(2) 0.38285(10) 0.0331(5) Uani 1 1 d . . .
H77 H 0.3067 0.8660 0.3740 0.040 Uiso 1 1 calc R . .
C78 C 0.47522(18) 0.80077(19) 0.35541(8) 0.0250(4) Uani 1 1 d . . .
H78A H 0.4552 0.8144 0.3216 0.030 Uiso 1 1 calc R . .
H78B H 0.4920 0.8666 0.3620 0.030 Uiso 1 1 calc R . .
C79 C 0.54992(18) 0.58978(19) 0.35799(8) 0.0255(4) Uani 1 1 d . . .
H79A H 0.5304 0.6034 0.3241 0.031 Uiso 1 1 calc R . .
H79B H 0.6168 0.5164 0.3662 0.031 Uiso 1 1 calc R . .
C80 C 0.44924(19) 0.5798(2) 0.38479(8) 0.0266(4) Uani 1 1 d . . .
H80 H 0.4314 0.5149 0.3769 0.032 Uiso 1 1 calc R . .
C81 C 0.4785(2) 0.5588(2) 0.43704(9) 0.0358(5) Uani 1 1 d . . .
H81A H 0.5442 0.4849 0.4465 0.043 Uiso 1 1 calc R . .
H81B H 0.4130 0.5540 0.4544 0.043 Uiso 1 1 calc R . .
C82 C 0.3460(2) 0.6927(2) 0.37136(10) 0.0331(5) Uani 1 1 d . . .
H82A H 0.2806 0.6877 0.3887 0.040 Uiso 1 1 calc R . .
H82B H 0.3247 0.7069 0.3376 0.040 Uiso 1 1 calc R . .
C83 C 0.4293(4) 0.0012(5) 0.5077(2) 0.077(3) Uani 0.50 1 d PGU C -1
C84 C 0.3374(5) -0.0301(4) 0.51831(16) 0.0625(18) Uani 0.50 1 d PGDU C -1
H84 H 0.3486 -0.1092 0.5258 0.075 Uiso 0.50 1 calc PR C -1
C85 C 0.2292(4) 0.0543(5) 0.51788(16) 0.0599(18) Uani 0.50 1 d PGU C -1
H85 H 0.1663 0.0329 0.5251 0.072 Uiso 0.50 1 calc PR C -1
C86 C 0.2128(5) 0.1700(4) 0.50686(17) 0.088(3) Uani 0.50 1 d PGU C -1
H86 H 0.1389 0.2277 0.5066 0.106 Uiso 0.50 1 calc PR C -1
C87 C 0.3048(6) 0.2014(4) 0.49627(19) 0.094(3) Uani 0.50 1 d PGU C -1
H87 H 0.2936 0.2805 0.4887 0.113 Uiso 0.50 1 calc PR C -1
C88 C 0.4130(5) 0.1170(6) 0.4967(2) 0.074(3) Uani 0.50 1 d PGDU C -1
H88 H 0.4758 0.1384 0.4895 0.089 Uiso 0.50 1 calc PR C -1
C89 C 0.5439(16) -0.0783(13) 0.5090(6) 0.174(9) Uani 0.50 1 d PDU C -1
H89A H 0.5736 -0.1103 0.5415 0.261 Uiso 0.50 1 calc PR C -1
H89B H 0.5904 -0.0386 0.4933 0.261 Uiso 0.50 1 calc PR C -1
H89C H 0.5466 -0.1408 0.4931 0.261 Uiso 0.50 1 calc PR C -1
C91 C -0.0479(4) 0.0462(5) -0.00884(18) 0.0528(16) Uani 0.50 1 d PGU D -2
C92 C -0.0502(5) -0.0196(6) 0.03411(19) 0.073(3) Uani 0.50 1 d PGU D -2
H92 H -0.1204 -0.0080 0.0480 0.088 Uiso 0.50 1 calc PR D -2
C93 C 0.0503(7) -0.1024(6) 0.05680(18) 0.084(3) Uani 0.50 1 d PGU D -2
H93 H 0.0488 -0.1473 0.0862 0.101 Uiso 0.50 1 calc PR D -2
C94 C 0.1531(5) -0.1193(6) 0.0365(2) 0.088(5) Uani 0.50 1 d PGU D -2
H94 H 0.2218 -0.1758 0.0521 0.106 Uiso 0.50 1 calc PR D -2
C95 C 0.1553(4) -0.0535(6) -0.0064(2) 0.075(2) Uani 0.50 1 d PGU D -2
H95 H 0.2255 -0.0651 -0.0202 0.090 Uiso 0.50 1 calc PR D -2
C96 C 0.0548(5) 0.0293(5) -0.02909(16) 0.058(3) Uani 0.50 1 d PGU D -2
H96 H 0.0563 0.0742 -0.0584 0.069 Uiso 0.50 1 calc PR D -2
C97 C -0.1532(9) 0.1378(13) -0.0316(5) 0.089(5) Uani 0.50 1 d PU D -2
H97A H -0.1370 0.1749 -0.0615 0.133 Uiso 0.50 1 calc PR D -2
H97B H -0.1839 0.1951 -0.0115 0.133 Uiso 0.50 1 calc PR D -2
H97C H -0.2091 0.1046 -0.0368 0.133 Uiso 0.50 1 calc PR D -2
C3A C 0.5563(11) 0.2893(13) 0.1430(5) 0.067(3) Uani 0.72(3) 1 d P A 2
H3A1 H 0.6328 0.2376 0.1561 0.101 Uiso 0.72(3) 1 calc PR A 2
H3A2 H 0.5236 0.2481 0.1258 0.101 Uiso 0.72(3) 1 calc PR A 2
H3A3 H 0.5081 0.3157 0.1682 0.101 Uiso 0.72(3) 1 calc PR A 2
C4A C 0.4125(5) 0.5181(8) 0.0901(4) 0.065(2) Uani 0.72(3) 1 d P A 2
H4A1 H 0.3817 0.5461 0.1184 0.097 Uiso 0.72(3) 1 calc PR A 2
H4A2 H 0.3670 0.4796 0.0787 0.097 Uiso 0.72(3) 1 calc PR A 2
H4A3 H 0.4099 0.5833 0.0661 0.097 Uiso 0.72(3) 1 calc PR A 2
C5A C 0.6216(8) 0.3748(16) 0.0481(4) 0.084(3) Uani 0.72(3) 1 d P A 2
H5A1 H 0.6263 0.4426 0.0280 0.126 Uiso 0.72(3) 1 calc PR A 2
H5A2 H 0.5713 0.3477 0.0325 0.126 Uiso 0.72(3) 1 calc PR A 2
H5A3 H 0.6977 0.3136 0.0542 0.126 Uiso 0.72(3) 1 calc PR A 2
C30A C 1.1261(7) 0.5583(9) 0.3400(4) 0.067(3) Uani 0.551(15) 1 d P B 2
H30D H 1.1675 0.4897 0.3268 0.100 Uiso 0.551(15) 1 calc PR B 2
H30E H 1.1805 0.5832 0.3540 0.100 Uiso 0.551(15) 1 calc PR B 2
H30F H 1.0780 0.6203 0.3153 0.100 Uiso 0.551(15) 1 calc PR B 2
C31A C 0.9496(18) 0.6568(17) 0.4098(5) 0.044(3) Uani 0.551(15) 1 d P B 2
H31D H 0.8962 0.7145 0.3852 0.066 Uiso 0.551(15) 1 calc PR B 2
H31E H 1.0009 0.6887 0.4215 0.066 Uiso 0.551(15) 1 calc PR B 2
H31F H 0.9071 0.6356 0.4353 0.066 Uiso 0.551(15) 1 calc PR B 2
C32A C 1.1334(8) 0.4173(7) 0.4344(4) 0.055(2) Uani 0.551(15) 1 d P B 2
H32D H 1.0881 0.3965 0.4588 0.082 Uiso 0.551(15) 1 calc PR B 2
H32E H 1.1812 0.4517 0.4471 0.082 Uiso 0.551(15) 1 calc PR B 2
H32F H 1.1817 0.3482 0.4229 0.082 Uiso 0.551(15) 1 calc PR B 2
N1 N 0.63899(16) 0.47676(19) 0.12843(7) 0.0315(4) Uani 1 1 d U . .
N2 N 0.94438(16) 0.48039(18) 0.35579(9) 0.0345(5) Uani 1 1 d . . .
N3 N 0.46268(16) 0.66486(19) 0.18575(8) 0.0330(5) Uani 1 1 d . . .
N4 N 0.68171(15) 0.68416(16) 0.34325(7) 0.0253(4) Uani 1 1 d . . .
N5 N 0.30357(18) 0.6033(3) 0.20363(8) 0.0459(6) Uani 1 1 d . . .
N6 N 0.67608(17) 0.88089(16) 0.32588(7) 0.0260(4) Uani 1 1 d . . .
O1 O 0.67631(13) 0.57075(13) 0.25623(6) 0.0252(3) Uani 1 1 d . . .
O2 O 0.48685(14) 0.48338(16) 0.20887(7) 0.0351(4) Uani 1 1 d . . .
O3 O 0.79402(15) 0.73316(15) 0.29418(7) 0.0341(4) Uani 1 1 d . . .
P1 P 0.74033(5) 0.51749(6) 0.11139(2) 0.03205(14) Uani 1 1 d . A .
P2 P 0.88038(5) 0.59746(5) 0.17404(3) 0.03267(14) Uani 1 1 d . A .
P3 P 0.94245(5) 0.35266(5) 0.36361(2) 0.02587(12) Uani 1 1 d . A .
P4 P 0.78263(4) 0.28225(5) 0.30631(2) 0.02078(11) Uani 1 1 d . A .
S1 S 0.95094(5) 0.53318(6) 0.24017(2) 0.03344(14) Uani 1 1 d . . .
S2 S 0.75359(5) 0.30547(5) 0.23621(2) 0.02746(12) Uani 1 1 d . . .
Si1 Si 0.5660(6) 0.4062(8) 0.1012(3) 0.0294(17) Uani 0.28(3) 1 d PU A 1
Si2 Si 1.0326(3) 0.5507(5) 0.3668(3) 0.0245(9) Uani 0.449(15) 1 d P B 1
Si1A Si 0.5643(3) 0.4131(4) 0.10355(15) 0.0586(13) Uani 0.72(3) 1 d PU A 2
Si2A Si 1.0360(2) 0.5238(3) 0.3851(3) 0.0316(8) Uani 0.551(15) 1 d P B 2
Zr1 Zr 0.637226(17) 0.525092(19) 0.200139(8) 0.02394(5) Uani 1 1 d . A .
Zr2 Zr 0.794403(17) 0.559209(18) 0.301077(8) 0.02412(6) Uani 1 1 d . A .

loop_
_atom_site_aniso_label
_atom_site_aniso_U_11
_atom_site_aniso_U_22
_atom_site_aniso_U_33
_atom_site_aniso_U_23
_atom_site_aniso_U_13
_atom_site_aniso_U_12
C1 0.0212(10) 0.0271(11) 0.0402(13) -0.0073(10) 0.0123(9) -0.0070(9)
C2 0.0171(8) 0.0228(10) 0.0278(10) -0.0121(8) 0.0041(7) -0.0084(8)
C3 0.085(18) 0.073(16) 0.076(13) -0.050(11) 0.065(14) -0.069(16)
C4 0.064(11) 0.062(10) 0.066(15) 0.005(9) -0.021(10) -0.035(9)
C5 0.043(9) 0.075(12) 0.031(6) -0.032(7) 0.017(6) -0.030(8)
C6 0.0403(14) 0.0418(15) 0.0315(13) -0.0025(11) 0.0142(11) -0.0025(12)
C7 0.0471(18) 0.055(2) 0.062(2) 0.0112(16) 0.0241(16) -0.0006(15)
C8 0.067(2) 0.064(2) 0.061(2) 0.0138(18) 0.0324(19) -0.0045(19)
C9 0.072(2) 0.069(2) 0.0386(17) 0.0172(16) 0.0123(16) 0.000(2)
C10 0.0479(19) 0.083(3) 0.051(2) 0.0190(19) -0.0026(15) 0.0034(19)
C11 0.0383(15) 0.068(2) 0.0354(15) 0.0065(14) 0.0036(12) -0.0067(15)
C12 0.0226(10) 0.0386(14) 0.0390(13) -0.0117(11) 0.0087(9) -0.0028(10)
C13 0.0455(16) 0.0526(19) 0.0442(16) -0.0032(14) 0.0196(13) 0.0076(14)
C14 0.0461(17) 0.063(2) 0.0461(17) -0.0151(16) 0.0176(14) 0.0075(16)
C15 0.0296(13) 0.0476(17) 0.0548(18) -0.0252(14) 0.0030(12) 0.0028(12)
C16 0.0289(12) 0.0355(14) 0.0559(17) -0.0153(13) 0.0010(11) -0.0046(11)
C17 0.0258(11) 0.0389(14) 0.0404(14) -0.0133(11) 0.0038(10) -0.0070(10)
C18 0.0241(11) 0.0314(13) 0.0539(16) -0.0157(11) 0.0188(11) -0.0105(10)
C19 0.0319(13) 0.0370(14) 0.0635(19) -0.0149(13) 0.0220(13) -0.0148(11)
C20 0.0368(14) 0.0522(18) 0.0636(19) -0.0160(15) 0.0269(14) -0.0215(14)
C21 0.0377(15) 0.0531(19) 0.071(2) -0.0269(16) 0.0300(15) -0.0168(14)
C22 0.0329(13) 0.0365(15) 0.074(2) -0.0223(15) 0.0209(14) -0.0081(12)
C23 0.0283(12) 0.0311(13) 0.0601(17) -0.0156(12) 0.0177(12) -0.0082(10)
C24 0.0388(14) 0.0249(12) 0.082(2) -0.0147(14) 0.0381(15) -0.0139(11)
C25 0.068(2) 0.0381(16) 0.093(3) -0.0305(17) 0.052(2) -0.0332(16)
C26 0.105(3) 0.047(2) 0.139(4) -0.049(3) 0.084(3) -0.053(2)
C27 0.095(3) 0.0269(17) 0.162(5) -0.021(2) 0.091(4) -0.025(2)
C28 0.057(2) 0.0308(17) 0.147(4) 0.004(2) 0.057(3) -0.0064(16)
C29 0.0399(16) 0.0306(15) 0.103(3) -0.0030(16) 0.0371(18) -0.0096(13)
C30 0.075(7) 0.106(9) 0.053(6) -0.034(6) 0.026(5) -0.079(7)
C31 0.036(4) 0.029(5) 0.036(6) -0.014(5) -0.012(5) -0.012(3)
C32 0.030(3) 0.029(4) 0.116(11) -0.026(6) -0.029(5) -0.001(3)
C33 0.0188(10) 0.0453(15) 0.0351(12) -0.0232(11) -0.0034(9) -0.0058(10)
C34 0.0493(16) 0.0585(19) 0.0420(15) -0.0281(14) 0.0159(12) -0.0327(15)
C35 0.0540(18) 0.074(2) 0.0382(15) -0.0169(15) 0.0073(13) -0.0331(18)
C36 0.0382(15) 0.098(3) 0.0265(13) -0.0199(16) -0.0037(11) -0.0030(17)
C37 0.067(2) 0.082(3) 0.0300(15) -0.0274(17) -0.0111(14) 0.029(2)
C38 0.0485(16) 0.0499(17) 0.0351(14) -0.0231(13) -0.0157(12) 0.0206(14)
C39 0.0186(9) 0.0243(11) 0.0405(12) -0.0174(9) 0.0031(8) -0.0073(8)
C40 0.0258(11) 0.0294(12) 0.0423(14) -0.0166(11) 0.0036(10) -0.0037(9)
C41 0.0305(12) 0.0275(12) 0.0453(14) -0.0134(11) 0.0134(10) -0.0064(10)
C42 0.0222(10) 0.0235(11) 0.0596(17) -0.0148(11) 0.0112(10) -0.0064(9)
C43 0.0253(11) 0.0246(12) 0.0572(17) -0.0128(11) -0.0028(11) -0.0029(9)
C44 0.0271(11) 0.0267(12) 0.0430(14) -0.0148(10) 0.0027(10) -0.0085(9)
C45 0.0210(9) 0.0197(10) 0.0344(11) -0.0102(8) 0.0006(8) -0.0100(8)
C46 0.0287(11) 0.0251(11) 0.0422(14) -0.0104(10) 0.0074(10) -0.0066(9)
C47 0.0303(12) 0.0305(13) 0.0569(17) -0.0131(12) 0.0104(12) -0.0027(11)
C48 0.0284(12) 0.0235(12) 0.0596(17) -0.0062(11) -0.0047(11) -0.0042(10)
C49 0.0383(13) 0.0269(12) 0.0479(15) -0.0017(11) -0.0023(11) -0.0142(11)
C50 0.0313(11) 0.0236(11) 0.0393(13) -0.0102(10) 0.0048(10) -0.0136(9)
C51 0.0221(10) 0.0200(10) 0.0519(15) -0.0137(10) 0.0118(10) -0.0106(8)
C52 0.0387(13) 0.0340(13) 0.0581(17) -0.0252(12) 0.0256(12) -0.0217(11)
C53 0.0560(18) 0.0447(17) 0.083(2) -0.0337(17) 0.0464(18) -0.0320(15)
C54 0.0404(16) 0.0418(17) 0.112(3) -0.0260(19) 0.0418(19) -0.0241(14)
C55 0.0250(12) 0.0326(15) 0.111(3) -0.0054(17) 0.0056(15) -0.0170(11)
C56 0.0238(11) 0.0268(12) 0.0682(19) -0.0050(12) -0.0003(11) -0.0129(10)
C57 0.0188(10) 0.0494(15) 0.0296(11) -0.0177(11) 0.0050(8) -0.0089(10)
C58 0.0307(15) 0.122(4) 0.068(2) 0.016(2) 0.0044(15) -0.038(2)
C59 0.0231(13) 0.088(3) 0.081(3) -0.030(2) -0.0090(15) -0.0079(16)
C60 0.0212(10) 0.0340(12) 0.0222(10) -0.0055(9) -0.0002(8) 0.0001(9)
C61 0.0258(11) 0.0290(12) 0.0361(13) -0.0047(10) 0.0023(9) -0.0004(9)
C62 0.0340(12) 0.0266(12) 0.0344(13) 0.0012(10) 0.0077(10) -0.0005(10)
C63 0.0533(19) 0.054(2) 0.0466(18) 0.0197(15) -0.0006(14) -0.0105(16)
C64 0.0462(17) 0.082(3) 0.0308(14) 0.0042(15) -0.0127(12) -0.0196(17)
C65 0.060(2) 0.056(2) 0.055(2) 0.0252(17) -0.0232(17) -0.0025(17)
C66 0.0372(16) 0.0413(18) 0.095(3) 0.0003(18) 0.0115(17) 0.0050(14)
C67 0.0455(16) 0.0339(14) 0.0586(18) -0.0158(13) 0.0242(14) -0.0051(12)
C68 0.0354(13) 0.0348(13) 0.0358(13) -0.0103(11) 0.0124(10) -0.0092(11)
C69 0.0627(19) 0.0315(14) 0.0493(17) -0.0113(12) 0.0237(15) -0.0158(14)
C70 0.0235(10) 0.0217(10) 0.0326(11) -0.0124(9) 0.0040(8) -0.0083(8)
C71 0.0343(12) 0.0234(11) 0.0341(12) -0.0141(9) 0.0050(9) -0.0105(9)
C72 0.0449(14) 0.0241(11) 0.0356(13) -0.0080(10) 0.0072(11) -0.0130(11)
C73 0.0207(9) 0.0179(9) 0.0245(10) -0.0066(8) 0.0031(7) -0.0060(8)
C74 0.0394(13) 0.0275(12) 0.0287(11) -0.0011(9) -0.0061(10) -0.0139(10)
C75 0.0621(18) 0.0407(15) 0.0223(11) -0.0073(10) 0.0090(11) -0.0271(14)
C76 0.0550(17) 0.0385(15) 0.0462(15) -0.0239(12) 0.0293(13) -0.0235(13)
C77 0.0233(10) 0.0225(11) 0.0497(15) -0.0073(10) 0.0099(10) -0.0044(9)
C78 0.0219(9) 0.0202(10) 0.0304(11) -0.0031(8) 0.0007(8) -0.0058(8)
C79 0.0236(10) 0.0231(10) 0.0331(11) -0.0111(9) 0.0079(8) -0.0104(8)
C80 0.0263(10) 0.0224(10) 0.0318(11) -0.0062(9) 0.0080(9) -0.0096(9)
C81 0.0443(14) 0.0313(13) 0.0317(12) -0.0015(10) 0.0074(10) -0.0163(11)
C82 0.0231(10) 0.0320(13) 0.0449(14) -0.0060(11) 0.0064(10) -0.0118(10)
C83 0.110(6) 0.086(6) 0.031(3) -0.026(4) -0.009(4) -0.028(5)
C84 0.082(5) 0.070(5) 0.043(3) -0.019(3) 0.006(3) -0.034(4)
C85 0.088(5) 0.066(4) 0.028(3) -0.011(3) 0.007(3) -0.031(4)
C86 0.154(8) 0.079(5) 0.040(4) -0.014(4) -0.015(5) -0.054(6)
C87 0.172(9) 0.095(6) 0.042(4) 0.005(4) -0.029(5) -0.088(6)
C88 0.129(8) 0.090(6) 0.029(4) -0.001(4) -0.021(5) -0.074(6)
C89 0.229(19) 0.22(2) 0.080(10) -0.094(12) -0.005(11) -0.067(15)
C91 0.065(4) 0.066(4) 0.043(3) -0.019(3) -0.001(3) -0.037(3)
C92 0.099(8) 0.085(7) 0.062(6) -0.001(5) 0.002(6) -0.071(6)
C93 0.149(8) 0.076(5) 0.051(4) 0.008(4) -0.017(5) -0.077(6)
C94 0.111(10) 0.066(7) 0.074(7) -0.020(6) -0.046(7) -0.014(7)
C95 0.067(5) 0.078(6) 0.077(5) -0.019(4) 0.002(4) -0.021(4)
C96 0.069(6) 0.081(7) 0.035(4) -0.021(4) 0.020(4) -0.038(5)
C97 0.069(8) 0.088(8) 0.103(10) -0.041(8) -0.023(7) -0.014(6)
C3A 0.070(6) 0.055(5) 0.087(6) -0.037(5) -0.010(5) -0.026(5)
C4A 0.027(2) 0.108(6) 0.060(4) -0.038(4) -0.008(3) -0.018(3)
C5A 0.046(4) 0.131(9) 0.076(5) -0.078(6) -0.001(3) -0.010(5)
C30A 0.064(5) 0.084(6) 0.075(6) -0.006(5) -0.006(4) -0.058(5)
C31A 0.049(5) 0.028(5) 0.054(7) -0.022(6) -0.021(7) -0.006(3)
C32A 0.054(4) 0.032(3) 0.074(5) -0.010(4) -0.038(4) -0.012(3)
N1 0.0197(8) 0.0395(12) 0.0321(10) -0.0110(9) 0.0041(7) -0.0060(8)
N2 0.0193(8) 0.0296(10) 0.0632(14) -0.0284(10) 0.0027(9) -0.0104(8)
N3 0.0183(8) 0.0383(12) 0.0415(12) -0.0183(9) 0.0042(8) -0.0053(8)
N4 0.0211(8) 0.0204(9) 0.0382(10) -0.0137(8) 0.0093(7) -0.0086(7)
N5 0.0186(9) 0.0760(19) 0.0414(13) -0.0163(12) 0.0046(9) -0.0140(11)
N6 0.0321(10) 0.0182(8) 0.0292(9) -0.0091(7) 0.0047(8) -0.0094(8)
O1 0.0206(7) 0.0225(7) 0.0329(8) -0.0088(6) 0.0078(6) -0.0071(6)
O2 0.0223(8) 0.0406(10) 0.0472(10) -0.0160(8) 0.0072(7) -0.0141(7)
O3 0.0334(9) 0.0263(8) 0.0538(11) -0.0216(8) 0.0213(8) -0.0179(7)
P1 0.0221(3) 0.0338(3) 0.0318(3) -0.0053(3) 0.0087(2) -0.0017(2)
P2 0.0237(3) 0.0232(3) 0.0532(4) -0.0114(3) 0.0196(3) -0.0096(2)
P3 0.0177(2) 0.0270(3) 0.0371(3) -0.0203(2) 0.0031(2) -0.0070(2)
P4 0.0181(2) 0.0182(2) 0.0298(3) -0.0108(2) 0.00412(19) -0.00843(19)
S1 0.0221(3) 0.0341(3) 0.0535(4) -0.0215(3) 0.0157(2) -0.0156(2)
S2 0.0292(3) 0.0231(3) 0.0307(3) -0.0122(2) -0.0017(2) -0.0075(2)
Si1 0.018(2) 0.050(3) 0.030(3) -0.003(2) -0.0012(18) -0.025(2)
Si2 0.0215(8) 0.0267(16) 0.032(2) -0.0144(14) 0.0025(9) -0.0124(9)
Si1A 0.0378(15) 0.084(2) 0.0549(16) -0.0442(18) -0.0003(11) -0.0105(13)
Si2A 0.0292(7) 0.0233(9) 0.045(2) -0.0075(12) -0.0103(9) -0.0128(6)
Zr1 0.01640(9) 0.02458(11) 0.03057(11) -0.00863(8) 0.00569(7) -0.00606(8)
Zr2 0.01948(9) 0.01983(10) 0.03914(12) -0.01568(9) 0.00949(8) -0.00993(8)

loop_
_atom_type_symbol
_atom_type_description
_atom_type_scat_dispersion_real
_atom_type_scat_dispersion_imag
_atom_type_scat_source
C C 0.0033 0.0016 'International Tables Vol C Tables 4.2.6.8 and 6.1.1.4'
H H 0.0000 0.0000 'International Tables Vol C Tables 4.2.6.8 and 6.1.1.4'
N N 0.0061 0.0033 'International Tables Vol C Tables 4.2.6.8 and 6.1.1.4'
O O 0.0106 0.0060 'International Tables Vol C Tables 4.2.6.8 and 6.1.1.4'
Si Si 0.0817 0.0704 'International Tables Vol C Tables 4.2.6.8 and 6.1.1.4'
P P 0.1023 0.0942 'International Tables Vol C Tables 4.2.6.8 and 6.1.1.4'
S S 0.1246 0.1234 'International Tables Vol C Tables 4.2.6.8 and 6.1.1.4'
Zr Zr -2.9673 0.5597 'International Tables Vol C Tables 4.2.6.8 and 6.1.1.4'

loop_
_geom_angle_atom_site_label_1
_geom_angle_atom_site_label_2
_geom_angle_atom_site_label_3
_geom_angle
P2 C1 P1 132.10(14)
P2 C1 Zr1 132.31(14)
P1 C1 Zr1 94.11(11)
P4 C2 P3 133.74(14)
P4 C2 Zr2 130.03(12)
P3 C2 Zr2 94.20(9)
C11 C6 C7 117.3(3)
C11 C6 P1 118.2(2)
C7 C6 P1 123.6(2)
C8 C7 C6 121.3(3)
C8 C7 H7 119.3
C6 C7 H7 119.3
C9 C8 C7 120.2(4)
C9 C8 H8 119.9
C7 C8 H8 119.9
C10 C9 C8 119.7(3)
C10 C9 H9 120.1
C8 C9 H9 120.1
C9 C10 C11 120.5(3)
C9 C10 H10 119.7
C11 C10 H10 119.7
C6 C11 C10 120.8(3)
C6 C11 H11 119.6
C10 C11 H11 119.6
C17 C12 C13 118.5(2)
C17 C12 P1 115.08(19)
C13 C12 P1 126.2(2)
C14 C13 C12 120.2(3)
C14 C13 H13 119.9
C12 C13 H13 119.9
C15 C14 C13 120.9(3)
C15 C14 H14 119.6
C13 C14 H14 119.6
C14 C15 C16 119.4(3)
C14 C15 H15 120.3
C16 C15 H15 120.3
C15 C16 C17 120.1(3)
C15 C16 H16 119.9
C17 C16 H16 119.9
C16 C17 C12 120.8(3)
C16 C17 H17 119.6
C12 C17 H17 119.6
C19 C18 C23 119.0(2)
C19 C18 P2 123.1(2)
C23 C18 P2 117.9(2)
C18 C19 C20 120.2(3)
C18 C19 H19 119.9
C20 C19 H19 119.9
C21 C20 C19 120.1(3)
C21 C20 H20 120.0
C19 C20 H20 120.0
C20 C21 C22 120.5(3)
C20 C21 H21 119.8
C22 C21 H21 119.8
C21 C22 C23 119.8(3)
C21 C22 H22 120.1
C23 C22 H22 120.1
C22 C23 C18 120.5(3)
C22 C23 H23 119.7
C18 C23 H23 119.7
C29 C24 C25 119.4(3)
C29 C24 P2 119.2(3)
C25 C24 P2 121.4(3)
C24 C25 C26 119.2(4)
C24 C25 H25 120.4
C26 C25 H25 120.4
C27 C26 C25 120.8(5)
C27 C26 H26 119.6
C25 C26 H26 119.6
C28 C27 C26 119.5(4)
C28 C27 H27 120.3
C26 C27 H27 120.3
C27 C28 C29 121.2(5)
C27 C28 H28 119.4
C29 C28 H28 119.4
C24 C29 C28 119.9(4)
C24 C29 H29 120.1
C28 C29 H29 120.1
C38 C33 C34 117.9(3)
C38 C33 P3 118.0(2)
C34 C33 P3 123.67(18)
C35 C34 C33 121.2(3)
C35 C34 H34 119.4
C33 C34 H34 119.4
C36 C35 C34 119.5(4)
C36 C35 H35 120.2
C34 C35 H35 120.2
C37 C36 C35 120.1(3)
C37 C36 H36 120.0
C35 C36 H36 120.0
C36 C37 C38 120.3(3)
C36 C37 H37 119.9
C38 C37 H37 119.9
C37 C38 C33 121.0(3)
C37 C38 H38 119.5
C33 C38 H38 119.5
C44 C39 C40 119.2(2)
C44 C39 P3 124.43(18)
C40 C39 P3 116.12(18)
C41 C40 C39 120.3(2)
C41 C40 H40 119.9
C39 C40 H40 119.9
C42 C41 C40 120.1(2)
C42 C41 H41 119.9
C40 C41 H41 119.9
C43 C42 C41 119.8(2)
C43 C42 H42 120.1
C41 C42 H42 120.1
C42 C43 C44 120.4(2)
C42 C43 H43 119.8
C44 C43 H43 119.8
C39 C44 C43 120.1(2)
C39 C44 H44 119.9
C43 C44 H44 119.9
C50 C45 C46 118.8(2)
C50 C45 P4 120.95(17)
C46 C45 P4 120.17(19)
C47 C46 C45 120.4(3)
C47 C46 H46 119.8
C45 C46 H46 119.8
C48 C47 C46 120.5(2)
C48 C47 H47 119.7
C46 C47 H47 119.7
C47 C48 C49 119.6(2)
C47 C48 H48 120.2
C49 C48 H48 120.2
C48 C49 C50 120.1(3)
C48 C49 H49 120.0
C50 C49 H49 120.0
C45 C50 C49 120.7(2)
C45 C50 H50 119.7
C49 C50 H50 119.7
C52 C51 C56 119.3(2)
C52 C51 P4 118.79(19)
C56 C51 P4 121.9(2)
C51 C52 C53 120.3(3)
C51 C52 H52 119.8
C53 C52 H52 119.8
C54 C53 C52 120.3(3)
C54 C53 H53 119.9
C52 C53 H53 119.9
C53 C54 C55 120.0(3)
C53 C54 H54 120.0
C55 C54 H54 120.0
C54 C55 C56 120.8(3)
C54 C55 H55 119.6
C56 C55 H55 119.6
C51 C56 C55 119.2(3)
C51 C56 H56 120.4
C55 C56 H56 120.4
O2 C57 N3 113.3(2)
O2 C57 N5 114.9(3)
N3 C57 N5 131.9(3)
O2 C57 Zr1 55.13(11)
N3 C57 Zr1 58.31(12)
N5 C57 Zr1 169.3(2)
N5 C58 H58A 109.5
N5 C58 H58B 109.5
H58A C58 H58B 109.5
N5 C58 H58C 109.5
H58A C58 H58C 109.5
H58B C58 H58C 109.5
N5 C59 H59A 109.5
N5 C59 H59B 109.5
H59A C59 H59B 109.5
N5 C59 H59C 109.5
H59A C59 H59C 109.5
H59B C59 H59C 109.5
N3 C60 C68 111.9(2)
N3 C60 C61 106.26(18)
C68 C60 C61 106.4(2)
N3 C60 C64 115.2(2)
C68 C60 C64 110.9(2)
C61 C60 C64 105.4(2)
C62 C61 C60 112.6(2)
C62 C61 H61A 109.1
C60 C61 H61A 109.1
C62 C61 H61B 109.1
C60 C61 H61B 109.1
H61A C61 H61B 107.8
C63 C62 C61 110.3(3)
C63 C62 C69 110.2(2)
C61 C62 C69 108.2(2)
C63 C62 H62 109.4
C61 C62 H62 109.4
C69 C62 H62 109.4
C62 C63 C65 108.1(3)
C62 C63 H63A 110.1
C65 C63 H63A 110.1
C62 C63 H63B 110.1
C65 C63 H63B 110.1
H63A C63 H63B 108.4
C65 C64 C60 110.6(3)
C65 C64 H64A 109.5
C60 C64 H64A 109.5
C65 C64 H64B 109.5
C60 C64 H64B 109.5
H64A C64 H64B 108.1
C63 C65 C64 108.4(3)
C63 C65 C66 110.6(3)
C64 C65 C66 109.3(3)
C63 C65 H65 109.5
C64 C65 H65 109.5
C66 C65 H65 109.5
C67 C66 C65 110.0(2)
C67 C66 H66A 109.7
C65 C66 H66A 109.7
C67 C66 H66B 109.7
C65 C66 H66B 109.7
H66A C66 H66B 108.2
C66 C67 C69 109.4(3)
C66 C67 C68 108.7(3)
C69 C67 C68 111.1(2)
C66 C67 H67 109.2
C69 C67 H67 109.2
C68 C67 H67 109.2
C67 C68 C60 110.6(2)
C67 C68 H68A 109.5
C60 C68 H68A 109.5
C67 C68 H68B 109.5
C60 C68 H68B 109.5
H68A C68 H68B 108.1
C67 C69 C62 109.3(3)
C67 C69 H69A 109.8
C62 C69 H69A 109.8
C67 C69 H69B 109.8
C62 C69 H69B 109.8
H69A C69 H69B 108.3
O3 C70 N4 113.72(19)
O3 C70 N6 116.1(2)
N4 C70 N6 130.1(2)
O3 C70 Zr2 55.65(11)
N4 C70 Zr2 58.24(11)
N6 C70 Zr2 169.92(17)
N6 C71 H71A 109.5
N6 C71 H71B 109.5
H71A C71 H71B 109.5
N6 C71 H71C 109.5
H71A C71 H71C 109.5
H71B C71 H71C 109.5
N6 C72 H72A 109.5
N6 C72 H72B 109.5
H72A C72 H72B 109.5
N6 C72 H72C 109.5
H72A C72 H72C 109.5
H72B C72 H72C 109.5
N4 C73 C78 115.15(18)
N4 C73 C74 111.07(18)
C78 C73 C74 110.05(18)
N4 C73 C79 105.58(16)
C78 C73 C79 107.36(17)
C74 C73 C79 107.16(19)
C75 C74 C73 110.7(2)
C75 C74 H74A 109.5
C73 C74 H74A 109.5
C75 C74 H74B 109.5
C73 C74 H74B 109.5
H74A C74 H74B 108.1
C76 C75 C74 109.4(2)
C76 C75 C81 109.8(2)
C74 C75 C81 109.4(2)
C76 C75 H75 109.4
C74 C75 H75 109.4
C81 C75 H75 109.4
C75 C76 C77 109.9(2)
C75 C76 H76A 109.7
C77 C76 H76A 109.7
C75 C76 H76B 109.7
C77 C76 H76B 109.7
H76A C76 H76B 108.2
C76 C77 C82 109.9(2)
C76 C77 C78 109.1(2)
C82 C77 C78 109.67(19)
C76 C77 H77 109.4
C82 C77 H77 109.4
C78 C77 H77 109.4
C73 C78 C77 110.06(18)
C73 C78 H78A 109.6
C77 C78 H78A 109.6
C73 C78 H78B 109.6
C77 C78 H78B 109.6
H78A C78 H78B 108.2
C80 C79 C73 111.62(17)
C80 C79 H79A 109.3
C73 C79 H79A 109.3
C80 C79 H79B 109.3
C73 C79 H79B 109.3
H79A C79 H79B 108.0
C81 C80 C82 108.7(2)
C81 C80 C79 109.7(2)
C82 C80 C79 108.98(19)
C81 C80 H80 109.8
C82 C80 H80 109.8
C79 C80 H80 109.8
C80 C81 C75 109.4(2)
C80 C81 H81A 109.8
C75 C81 H81A 109.8
C80 C81 H81B 109.8
C75 C81 H81B 109.8
H81A C81 H81B 108.2
C80 C82 C77 109.6(2)
C80 C82 H82A 109.8
C77 C82 H82A 109.8
C80 C82 H82B 109.8
C77 C82 H82B 109.8
H82A C82 H82B 108.2
C84 C83 C88 120.0
C84 C83 C89 124.3(7)
C88 C83 C89 115.6(7)
C85 C84 C83 120.0
C85 C84 H84 120.0
C83 C84 H84 120.0
C84 C85 C86 120.0
C84 C85 H85 120.0
C86 C85 H85 120.0
C87 C86 C85 120.0
C87 C86 H86 120.0
C85 C86 H86 120.0
C86 C87 C88 120.0
C86 C87 H87 120.0
C88 C87 H87 120.0
C87 C88 C83 120.0
C87 C88 H88 120.0
C83 C88 H88 120.0
C92 C91 C96 120.0
C92 C91 C97 119.9(7)
C96 C91 C97 120.0(7)
C93 C92 C91 120.0
C93 C92 H92 120.0
C91 C92 H92 120.0
C92 C93 C94 120.0
C92 C93 H93 120.0
C94 C93 H93 120.0
C93 C94 C95 120.0
C93 C94 H94 120.0
C95 C94 H94 120.0
C96 C95 C94 120.0
C96 C95 H95 120.0
C94 C95 H95 120.0
C95 C96 C91 120.0
C95 C96 H96 120.0
C91 C96 H96 120.0
C91 C97 H97A 109.5
C91 C97 H97B 109.5
H97A C97 H97B 109.5
C91 C97 H97C 109.5
H97A C97 H97C 109.5
H97B C97 H97C 109.5
Si1A C3A H3A1 109.5
Si1A C3A H3A2 109.5
H3A1 C3A H3A2 109.5
Si1A C3A H3A3 109.5
H3A1 C3A H3A3 109.5
H3A2 C3A H3A3 109.5
Si1A C4A H4A1 109.5
Si1A C4A H4A2 109.5
H4A1 C4A H4A2 109.5
Si1A C4A H4A3 109.5
H4A1 C4A H4A3 109.5
H4A2 C4A H4A3 109.5
Si1A C5A H5A1 109.5
Si1A C5A H5A2 109.5
H5A1 C5A H5A2 109.5
Si1A C5A H5A3 109.5
H5A1 C5A H5A3 109.5
H5A2 C5A H5A3 109.5
Si2A C30A H30D 109.5
Si2A C30A H30E 109.5
H30D C30A H30E 109.5
Si2A C30A H30F 109.5
H30D C30A H30F 109.5
H30E C30A H30F 109.5
Si2A C31A H31D 109.5
Si2A C31A H31E 109.5
H31D C31A H31E 109.5
Si2A C31A H31F 109.5
H31D C31A H31F 109.5
H31E C31A H31F 109.5
Si2A C32A H32D 109.5
Si2A C32A H32E 109.5
H32D C32A H32E 109.5
Si2A C32A H32F 109.5
H32D C32A H32F 109.5
H32E C32A H32F 109.5
P1 N1 Si1A 133.01(19)
P1 N1 Si1 130.9(3)
Si1A N1 Si1 2.6(4)
P1 N1 Zr1 94.86(10)
Si1A N1 Zr1 132.05(18)
Si1 N1 Zr1 134.0(2)
P3 N2 Si2 140.5(3)
P3 N2 Si2A 126.4(2)
Si2 N2 Si2A 19.00(7)
P3 N2 Zr2 94.68(9)
Si2 N2 Zr2 123.1(3)
Si2A N2 Zr2 138.8(2)
C57 N3 C60 131.88(19)
C57 N3 Zr1 91.37(15)
C60 N3 Zr1 131.84(15)
C70 N4 C73 131.49(18)
C70 N4 Zr2 91.59(13)
C73 N4 Zr2 133.40(14)
C57 N5 C59 124.4(3)
C57 N5 C58 116.7(3)
C59 N5 C58 113.9(3)
C70 N6 C71 122.7(2)
C70 N6 C72 116.10(19)
C71 N6 C72 113.13(19)
Zr2 O1 Zr1 147.67(8)
C57 O2 Zr1 95.50(15)
C70 O3 Zr2 95.10(13)
N1 P1 C1 101.65(11)
N1 P1 C6 111.31(13)
C1 P1 C6 111.41(14)
N1 P1 C12 108.34(12)
C1 P1 C12 117.00(12)
C6 P1 C12 107.07(12)
N1 P1 Zr1 51.57(7)
C1 P1 Zr1 50.08(8)
C6 P1 Zr1 124.94(8)
C12 P1 Zr1 127.81(9)
C1 P2 C24 112.75(14)
C1 P2 C18 111.52(12)
C24 P2 C18 104.99(12)
C1 P2 S1 117.09(9)
C24 P2 S1 107.11(13)
C18 P2 S1 102.23(10)
N2 P3 C2 101.91(11)
N2 P3 C39 110.29(11)
C2 P3 C39 116.21(10)
N2 P3 C33 110.17(12)
C2 P3 C33 112.83(11)
C39 P3 C33 105.44(11)
N2 P3 Zr2 51.64(8)
C2 P3 Zr2 50.30(8)
C39 P3 Zr2 127.36(9)
C33 P3 Zr2 127.03(8)
C2 P4 C51 110.71(10)
C2 P4 C45 112.68(10)
C51 P4 C45 103.79(11)
C2 P4 S2 118.29(8)
C51 P4 S2 107.41(9)
C45 P4 S2 102.72(8)
P2 S1 Zr2 111.50(3)
P4 S2 Zr1 111.14(3)
N1 Si1 C4 112.7(8)
N1 Si1 C5 113.6(6)
C4 Si1 C5 106.4(10)
N1 Si1 C3 107.0(11)
C4 Si1 C3 116.3(14)
C5 Si1 C3 100.4(11)
N2 Si2 C31 108.1(8)
N2 Si2 C30 117.8(4)
C31 Si2 C30 107.4(7)
N2 Si2 C32 106.3(4)
C31 Si2 C32 108.5(6)
C30 Si2 C32 108.6(5)
N1 Si1A C3A 112.3(5)
N1 Si1A C5A 111.1(4)
C3A Si1A C5A 111.6(6)
N1 Si1A C4A 108.9(3)
C3A Si1A C4A 105.2(6)
C5A Si1A C4A 107.4(4)
N2 Si2A C30A 104.7(3)
N2 Si2A C32A 117.8(3)
C30A Si2A C32A 107.4(4)
N2 Si2A C31A 109.6(6)
C30A Si2A C31A 110.6(6)
C32A Si2A C31A 106.7(5)
O1 Zr1 O2 110.64(7)
O1 Zr1 C1 94.50(8)
O2 Zr1 C1 154.29(9)
O1 Zr1 N3 95.94(7)
O2 Zr1 N3 59.63(8)
C1 Zr1 N3 114.03(9)
O1 Zr1 N1 163.58(7)
O2 Zr1 N1 85.72(7)
C1 Zr1 N1 69.38(9)
N3 Zr1 N1 93.65(7)
O1 Zr1 C57 104.00(7)
O2 Zr1 C57 29.37(8)
C1 Zr1 C57 140.19(9)
N3 Zr1 C57 30.31(9)
N1 Zr1 C57 90.96(7)
O1 Zr1 S2 90.57(5)
O2 Zr1 S2 85.73(5)
C1 Zr1 S2 99.78(6)
N3 Zr1 S2 144.84(6)
N1 Zr1 S2 89.22(6)
C57 Zr1 S2 114.71(7)
O1 Zr1 P1 130.25(5)
O2 Zr1 P1 119.04(5)
C1 Zr1 P1 35.81(7)
N3 Zr1 P1 106.14(6)
N1 Zr1 P1 33.57(6)
C57 Zr1 P1 117.57(5)
S2 Zr1 P1 95.41(2)
O1 Zr2 O3 105.96(7)
O1 Zr2 C2 91.51(7)
O3 Zr2 C2 162.24(8)
O1 Zr2 N4 97.09(7)
O3 Zr2 N4 59.37(6)
C2 Zr2 N4 116.24(7)
O1 Zr2 N2 160.30(7)
O3 Zr2 N2 93.58(7)
C2 Zr2 N2 69.16(7)
N4 Zr2 N2 95.03(7)
O1 Zr2 S1 94.29(5)
O3 Zr2 S1 83.96(5)
C2 Zr2 S1 98.15(5)
N4 Zr2 S1 143.29(5)
N2 Zr2 S1 85.09(6)
O1 Zr2 C70 101.94(7)
O3 Zr2 C70 29.26(6)
C2 Zr2 C70 144.47(7)
N4 Zr2 C70 30.17(7)
N2 Zr2 C70 96.35(7)
S1 Zr2 C70 113.21(5)
O1 Zr2 P3 126.83(5)
O3 Zr2 P3 127.21(5)
C2 Zr2 P3 35.50(5)
N4 Zr2 P3 109.22(5)
N2 Zr2 P3 33.68(5)
S1 Zr2 P3 90.99(2)
C70 Zr2 P3 123.99(5)

loop_
_geom_bond_atom_site_label_1
_geom_bond_atom_site_label_2
_geom_bond_distance
C1 P2 1.690(3)
C1 P1 1.702(3)
C1 Zr1 2.231(2)
C2 P4 1.691(2)
C2 P3 1.691(2)
C2 Zr2 2.240(2)
C3 Si1 1.99(3)
C3 H3A 0.9800
C3 H3B 0.9800
C3 H3C 0.9800
C4 Si1 1.85(2)
C4 H4A 0.9800
C4 H4B 0.9800
C4 H4C 0.9800
C5 Si1 1.938(18)
C5 H5A 0.9800
C5 H5B 0.9800
C5 H5C 0.9800
C6 C11 1.387(4)
C6 C7 1.389(4)
C6 P1 1.824(3)
C7 C8 1.380(5)
C7 H7 0.9500
C8 C9 1.367(5)
C8 H8 0.9500
C9 C10 1.362(6)
C9 H9 0.9500
C10 C11 1.388(5)
C10 H10 0.9500
C11 H11 0.9500
C12 C17 1.389(4)
C12 C13 1.391(4)
C12 P1 1.825(2)
C13 C14 1.388(4)
C13 H13 0.9500
C14 C15 1.372(5)
C14 H14 0.9500
C15 C16 1.383(4)
C15 H15 0.9500
C16 C17 1.386(4)
C16 H16 0.9500
C17 H17 0.9500
C18 C19 1.386(4)
C18 C23 1.391(4)
C18 P2 1.827(2)
C19 C20 1.393(4)
C19 H19 0.9500
C20 C21 1.373(5)
C20 H20 0.9500
C21 C22 1.375(5)
C21 H21 0.9500
C22 C23 1.389(4)
C22 H22 0.9500
C23 H23 0.9500
C24 C29 1.388(5)
C24 C25 1.389(5)
C24 P2 1.827(3)
C25 C26 1.412(5)
C25 H25 0.9500
C26 C27 1.372(8)
C26 H26 0.9500
C27 C28 1.363(8)
C27 H27 0.9500
C28 C29 1.392(5)
C28 H28 0.9500
C29 H29 0.9500
C30 Si2 1.854(8)
C30 H30A 0.9800
C30 H30B 0.9800
C30 H30C 0.9800
C31 Si2 1.81(2)
C31 H31A 0.9800
C31 H31B 0.9800
C31 H31C 0.9800
C32 Si2 1.864(9)
C32 H32A 0.9800
C32 H32B 0.9800
C32 H32C 0.9800
C33 C38 1.386(3)
C33 C34 1.387(4)
C33 P3 1.824(3)
C34 C35 1.385(4)
C34 H34 0.9500
C35 C36 1.383(5)
C35 H35 0.9500
C36 C37 1.360(6)
C36 H36 0.9500
C37 C38 1.385(5)
C37 H37 0.9500
C38 H38 0.9500
C39 C44 1.384(3)
C39 C40 1.392(3)
C39 P3 1.823(2)
C40 C41 1.390(3)
C40 H40 0.9500
C41 C42 1.382(4)
C41 H41 0.9500
C42 C43 1.376(4)
C42 H42 0.9500
C43 C44 1.394(3)
C43 H43 0.9500
C44 H44 0.9500
C45 C50 1.387(3)
C45 C46 1.391(3)
C45 P4 1.828(2)
C46 C47 1.383(3)
C46 H46 0.9500
C47 C48 1.380(4)
C47 H47 0.9500
C48 C49 1.381(4)
C48 H48 0.9500
C49 C50 1.389(3)
C49 H49 0.9500
C50 H50 0.9500
C51 C52 1.390(4)
C51 C56 1.396(4)
C51 P4 1.824(2)
C52 C53 1.394(4)
C52 H52 0.9500
C53 C54 1.370(5)
C53 H53 0.9500
C54 C55 1.374(6)
C54 H54 0.9500
C55 C56 1.403(4)
C55 H55 0.9500
C56 H56 0.9500
C57 O2 1.300(3)
C57 N3 1.332(4)
C57 N5 1.360(3)
C57 Zr1 2.639(2)
C58 N5 1.461(5)
C58 H58A 0.9800
C58 H58B 0.9800
C58 H58C 0.9800
C59 N5 1.455(4)
C59 H59A 0.9800
C59 H59B 0.9800
C59 H59C 0.9800
C60 N3 1.473(3)
C60 C68 1.536(3)
C60 C61 1.539(4)
C60 C64 1.546(4)
C61 C62 1.529(4)
C61 H61A 0.9900
C61 H61B 0.9900
C62 C63 1.512(4)
C62 C69 1.530(4)
C62 H62 1.0000
C63 C65 1.535(5)
C63 H63A 0.9900
C63 H63B 0.9900
C64 C65 1.539(6)
C64 H64A 0.9900
C64 H64B 0.9900
C65 C66 1.546(5)
C65 H65 1.0000
C66 C67 1.509(5)
C66 H66A 0.9900
C66 H66B 0.9900
C67 C69 1.518(5)
C67 C68 1.531(4)
C67 H67 1.0000
C68 H68A 0.9900
C68 H68B 0.9900
C69 H69A 0.9900
C69 H69B 0.9900
C70 O3 1.298(3)
C70 N4 1.330(3)
C70 N6 1.369(3)
C70 Zr2 2.645(2)
C71 N6 1.453(3)
C71 H71A 0.9800
C71 H71B 0.9800
C71 H71C 0.9800
C72 N6 1.466(3)
C72 H72A 0.9800
C72 H72B 0.9800
C72 H72C 0.9800
C73 N4 1.477(3)
C73 C78 1.536(3)
C73 C74 1.537(3)
C73 C79 1.544(3)
C74 C75 1.526(4)
C74 H74A 0.9900
C74 H74B 0.9900
C75 C76 1.519(4)
C75 C81 1.538(4)
C75 H75 1.0000
C76 C77 1.520(4)
C76 H76A 0.9900
C76 H76B 0.9900
C77 C82 1.533(4)
C77 C78 1.539(3)
C77 H77 1.0000
C78 H78A 0.9900
C78 H78B 0.9900
C79 C80 1.534(3)
C79 H79A 0.9900
C79 H79B 0.9900
C80 C81 1.525(3)
C80 C82 1.527(3)
C80 H80 1.0000
C81 H81A 0.9900
C81 H81B 0.9900
C82 H82A 0.9900
C82 H82B 0.9900
C83 C84 1.3900
C83 C88 1.3900
C83 C89 1.424(17)
C84 C85 1.3900
C84 H84 0.9500
C85 C86 1.3900
C85 H85 0.9500
C86 C87 1.3900
C86 H86 0.9500
C87 C88 1.3900
C87 H87 0.9500
C88 H88 0.9500
C89 H89A 0.9800
C89 H89B 0.9800
C89 H89C 0.9800
C91 C92 1.3900
C91 C96 1.3900
C91 C97 1.468(10)
C92 C93 1.3900
C92 H92 0.9500
C93 C94 1.3900
C93 H93 0.9500
C94 C95 1.3900
C94 H94 0.9500
C95 C96 1.3900
C95 H95 0.9500
C96 H96 0.9500
C97 H97A 0.9800
C97 H97B 0.9800
C97 H97C 0.9800
C3A Si1A 1.823(14)
C3A H3A1 0.9800
C3A H3A2 0.9800
C3A H3A3 0.9800
C4A Si1A 1.883(8)
C4A H4A1 0.9800
C4A H4A2 0.9800
C4A H4A3 0.9800
C5A Si1A 1.843(9)
C5A H5A1 0.9800
C5A H5A2 0.9800
C5A H5A3 0.9800
C30A Si2A 1.849(8)
C30A H30D 0.9800
C30A H30E 0.9800
C30A H30F 0.9800
C31A Si2A 1.90(2)
C31A H31D 0.9800
C31A H31E 0.9800
C31A H31F 0.9800
C32A Si2A 1.874(7)
C32A H32D 0.9800
C32A H32E 0.9800
C32A H32F 0.9800
N1 P1 1.610(2)
N1 Si1A 1.698(5)
N1 Si1 1.786(9)
N1 Zr1 2.282(2)
N2 P3 1.616(2)
N2 Si2 1.740(3)
N2 Si2A 1.749(3)
N2 Zr2 2.285(2)
N3 Zr1 2.2460(19)
N4 Zr2 2.2495(17)
O1 Zr2 1.9428(16)
O1 Zr1 1.9560(16)
O2 Zr1 2.1749(17)
O3 Zr2 2.1920(17)
P1 Zr1 2.9021(7)
P2 S1 2.0283(11)
P3 Zr2 2.9038(7)
P4 S2 2.0318(8)
S1 Zr2 2.6321(6)
S2 Zr1 2.6471(6)
